data_1535025
loop_
_publ_author_name
'Somenkov, V.A.'
'Shil'shtein, S.Sh.'
'Glaskov, V.P.'
'Laskova, G.V.'
'Somenkova, V.P.'
'Irodova, A.V.'

_publ_section_title
;
 Structure and features of La2-xSr1+xCu2O6+ y
;
_journal_name_full 'Sverkhprovodimest: Fizika, Khimiya, Tekhnika'
_journal_page_first 1502
_journal_page_last 1508
_journal_volume 3
_journal_year 1990
_chemical_formula_sum 'Cu2 La1.8 O5.86 Sr1.2'
_chemical_name_systematic 'La1.8 Sr1.2 Cu2 O5.86'
_space_group_IT_number 139
_symmetry_space_group_name_Hall '-I 4 2'
_symmetry_space_group_name_H-M 'I 4/m m m'
_cell_angle_alpha 90
_cell_angle_beta 90
_cell_angle_gamma 90
_cell_formula_units_Z 2
_cell_length_a 3.86
_cell_length_b 3.86
_cell_length_c 19.94
_cell_volume 297.098
_citation_journal_id_ASTM SFKTE6
_cod_data_source_file Somenkov_SFKTE6_1990_1043.cif
_cod_data_source_block Cu2La1.8O5.86Sr1.2
_cod_database_code 1535025

loop_
_symmetry_equiv_pos_as_xyz
x,y,z
-y,x,z
-x,-y,z
y,-x,z
x,-y,-z
y,x,-z
-x,y,-z
-y,-x,-z
-x,-y,-z
y,-x,-z
x,y,-z
-y,x,-z
-x,y,z
-y,-x,z
x,-y,z
y,x,z
x+1/2,y+1/2,z+1/2
-y+1/2,x+1/2,z+1/2
-x+1/2,-y+1/2,z+1/2
y+1/2,-x+1/2,z+1/2
x+1/2,-y+1/2,-z+1/2
y+1/2,x+1/2,-z+1/2
-x+1/2,y+1/2,-z+1/2
-y+1/2,-x+1/2,-z+1/2
-x+1/2,-y+1/2,-z+1/2
y+1/2,-x+1/2,-z+1/2
x+1/2,y+1/2,-z+1/2
-y+1/2,x+1/2,-z+1/2
-x+1/2,y+1/2,z+1/2
-y+1/2,-x+1/2,z+1/2
x+1/2,-y+1/2,z+1/2
y+1/2,x+1/2,z+1/2

loop_
_atom_site_label
_atom_site_type_symbol
_atom_site_fract_x
_atom_site_fract_y
_atom_site_fract_z
_atom_site_occupancy
_atom_site_U_iso_or_equiv
Sr1 Sr+2 0 0 0 0.64 0.0
La1 La+3 0 0 0 0.36 0.0
La2 La+3 0 0 0.1788 0.72 0.0
Cu1 Cu+1 0 0 0.5931 1 0.0
O2 O-2 0 0 0.703 0.947 0.0
O1 O-2 0 0.5 0.0843 0.976 0.0
O3 O-2 0 0 0.5 0.06 0.0
Sr2 Sr+2 0 0 0.1788 0.28 0.0
